data_4331072
loop_
_publ_author_name
'Meng-Jung Tsai'
'Jing-Yun Wu'
'Ming-Hsi Chiang'
'Cheng-Hao Huang'
'Ming-Yu Kuo'
'Long-Li Lai'

_publ_section_title
;
 Infinite Copper(II) Coordination Architectures from a Resonative
 Aminotriazine-Derived Tripodal Ligand: Synthesis, Structures, and
 Magnetic Properties
;
_journal_name_full 'Inorganic Chemistry'
_journal_page_first 12360
_journal_page_last 12371
_journal_paper_doi 10.1021/ic3016854
_journal_volume 51
_journal_year 2012
_chemical_formula_sum 'C25 H38 Cu2 N12 O14'
_chemical_formula_weight 857.75
_chemical_name_systematic
;
 ?
;
_space_group_IT_number 14
_symmetry_cell_setting monoclinic
_symmetry_space_group_name_Hall '-P 2ybc'
_symmetry_space_group_name_H-M 'P 1 21/c 1'
_atom_sites_solution_hydrogens geom
_atom_sites_solution_primary direct
_atom_sites_solution_secondary difmap
_audit_creation_method SHELXL-97
_cell_angle_alpha 90.00
_cell_angle_beta 107.448(7)
_cell_angle_gamma 90.00
_cell_formula_units_Z 4
_cell_length_a 10.5146(12)
_cell_length_b 25.643(3)
_cell_length_c 13.6739(16)
_cell_measurement_reflns_used 4775
_cell_measurement_temperature 296(2)
_cell_measurement_theta_max 23.16
_cell_measurement_theta_min 2.58
_cell_volume 3517.2(7)
_computing_cell_refinement 'Bruker SAINT'
_computing_data_collection 'Bruker SMART'
_computing_data_reduction 'Bruker SAINT'
_computing_structure_refinement 'SHELXL-97 (Sheldrick, 1997)'
_computing_structure_solution 'SHELXS-97 (Sheldrick, 1990)'
_diffrn_ambient_temperature 296(2)
_diffrn_measured_fraction_theta_full 0.985
_diffrn_measured_fraction_theta_max 0.985
_diffrn_measurement_device_type 'CCD area detector'
_diffrn_measurement_method 'phi and omega scans'
_diffrn_radiation_monochromator graphite
_diffrn_radiation_source 'fine-focus sealed tube'
_diffrn_radiation_type MoK\a
_diffrn_radiation_wavelength 0.71073
_diffrn_reflns_av_R_equivalents 0.0617
_diffrn_reflns_av_sigmaI/netI 0.0655
_diffrn_reflns_limit_h_max 9
_diffrn_reflns_limit_h_min -12
_diffrn_reflns_limit_k_max 30
_diffrn_reflns_limit_k_min -30
_diffrn_reflns_limit_l_max 16
_diffrn_reflns_limit_l_min -13
_diffrn_reflns_number 22328
_diffrn_reflns_theta_full 25.14
_diffrn_reflns_theta_max 25.14
_diffrn_reflns_theta_min 1.59
_exptl_absorpt_coefficient_mu 1.292
_exptl_absorpt_correction_T_max 0.7452
_exptl_absorpt_correction_T_min 0.5713
_exptl_absorpt_correction_type multi-scan
_exptl_absorpt_process_details 'Bruker SADABS, 1996'
_exptl_crystal_colour blue
_exptl_crystal_density_diffrn 1.620
_exptl_crystal_description needle
_exptl_crystal_F_000 1768
_exptl_crystal_size_max 0.20
_exptl_crystal_size_mid 0.05
_exptl_crystal_size_min 0.05
_refine_diff_density_max 1.351
_refine_diff_density_min -0.609
_refine_diff_density_rms 0.131
_refine_ls_extinction_method none
_refine_ls_goodness_of_fit_ref 1.054
_refine_ls_hydrogen_treatment constr
_refine_ls_matrix_type full
_refine_ls_number_parameters 482
_refine_ls_number_reflns 6211
_refine_ls_number_restraints 0
_refine_ls_restrained_S_all 1.054
_refine_ls_R_factor_all 0.0980
_refine_ls_R_factor_gt 0.0614
_refine_ls_shift/su_max 0.001
_refine_ls_shift/su_mean 0.000
_refine_ls_structure_factor_coef Fsqd
_refine_ls_weighting_details 'calc w=1/[\s^2^(Fo^2^)+(0.0911P)^2^+11.1983P] where P=(Fo^2^+2Fc^2^)/3'
_refine_ls_weighting_scheme calc
_refine_ls_wR_factor_gt 0.1645
_refine_ls_wR_factor_ref 0.1920
_reflns_number_gt 4298
_reflns_number_total 6211
_reflns_threshold_expression >2sigma(I)
_cod_data_source_file ic3016854_si_002_4.cif
_cod_data_source_block cpd2
_cod_database_code 4331072

loop_
_symmetry_equiv_pos_as_xyz
'x, y, z'
'-x, y+1/2, -z+1/2'
'-x, -y, -z'
'x, -y-1/2, z-1/2'

loop_
_atom_site_label
_atom_site_type_symbol
_atom_site_fract_x
_atom_site_fract_y
_atom_site_fract_z
_atom_site_U_iso_or_equiv
_atom_site_adp_type
_atom_site_occupancy
_atom_site_symmetry_multiplicity
_atom_site_calc_flag
_atom_site_refinement_flags
Cu1 Cu 0.63053(8) 0.87960(3) 0.67809(5) 0.0334(2) Uani 1 1 d .
Cu2 Cu 0.99522(7) 0.69250(3) 0.71426(5) 0.0309(2) Uani 1 1 d .
O1 O 0.5830(4) 0.91305(16) 0.5352(3) 0.0365(10) Uani 1 1 d .
O2 O 0.7984(4) 0.92213(17) 0.5991(3) 0.0400(10) Uani 1 1 d .
O3 O 0.6938(5) 0.95576(17) 0.4513(3) 0.0436(11) Uani 1 1 d .
O4 O 0.9458(4) 0.62837(15) 0.6250(3) 0.0361(10) Uani 1 1 d .
O5 O 1.1578(5) 0.63943(18) 0.6437(3) 0.0419(11) Uani 1 1 d .
O6 O 1.0518(5) 0.57455(19) 0.5540(4) 0.0555(14) Uani 1 1 d .
O7 O 0.5597(6) 0.7975(2) 0.1065(4) 0.0705(17) Uani 1 1 d .
O8 O 0.5983(8) 0.8761(3) 0.0744(5) 0.092(2) Uani 1 1 d .
O9 O 0.4939(6) 0.8242(2) -0.0504(5) 0.0711(17) Uani 1 1 d .
O10 O 0.6531(4) 0.81471(16) 0.6137(3) 0.0378(10) Uani 1 1 d .
H103 H 0.6747 0.7906 0.6570 0.057 Uiso 1 1 d R
H104 H 0.5954 0.8052 0.5593 0.057 Uiso 1 1 d R
O22 O 0.4140(5) 0.8648(2) 0.6609(4) 0.0516(12) Uani 1 1 d .
H105 H 0.4003 0.8846 0.7079 0.077 Uiso 1 1 d R
N1 N 0.8319(5) 0.80644(18) 0.9615(4) 0.0313(11) Uani 1 1 d .
H101 H 0.8409 0.8331 1.0011 0.038 Uiso 1 1 calc R
N2 N 0.8662(5) 0.71705(18) 0.9413(3) 0.0289(11) Uani 1 1 d .
N3 N 0.7568(5) 0.77097(18) 0.7970(4) 0.0300(11) Uani 1 1 d .
N4 N 0.7274(5) 0.85884(19) 0.8207(4) 0.0344(12) Uani 1 1 d .
N5 N 0.9375(5) 0.75512(18) 1.1023(4) 0.0327(11) Uani 1 1 d .
N6 N 0.7994(5) 0.68459(17) 0.7763(4) 0.0282(11) Uani 1 1 d .
H102 H 0.7233 0.6864 0.7258 0.042 Uiso 1 1 d R
N7 N 0.6230(5) 0.94848(19) 0.7409(4) 0.0367(12) Uani 1 1 d .
N8 N 1.0758(5) 0.74597(19) 1.2988(4) 0.0334(12) Uani 1 1 d .
N9 N 1.0559(5) 0.64093(19) 0.8311(4) 0.0316(11) Uani 1 1 d .
N10 N 0.6942(5) 0.93094(19) 0.5283(4) 0.0342(12) Uani 1 1 d .
N11 N 1.0571(6) 0.6134(2) 0.6072(4) 0.0389(13) Uani 1 1 d .
N12 N 0.5518(7) 0.8335(3) 0.0451(5) 0.0583(17) Uani 1 1 d .
C1 C 0.7703(6) 0.8125(2) 0.8577(5) 0.0310(13) Uani 1 1 d .
C2 C 0.8793(6) 0.7586(2) 1.0032(4) 0.0308(13) Uani 1 1 d .
C3 C 0.8077(6) 0.7261(2) 0.8419(4) 0.0303(13) Uani 1 1 d .
C4 C 0.7485(7) 0.9017(2) 0.8930(5) 0.0388(15) Uani 1 1 d .
H4A H 0.8434 0.9066 0.9249 0.047 Uiso 1 1 calc R
H4B H 0.7086 0.8933 0.9464 0.047 Uiso 1 1 calc R
C5 C 0.6886(6) 0.9515(2) 0.8411(5) 0.0364(14) Uani 1 1 d .
C6 C 0.6981(8) 0.9975(2) 0.8945(5) 0.0466(17) Uani 1 1 d .
H6 H 0.7464 0.9988 0.9637 0.056 Uiso 1 1 calc R
C7 C 0.6368(7) 1.0415(3) 0.8462(6) 0.0504(18) Uani 1 1 d .
H7 H 0.6408 1.0726 0.8818 0.060 Uiso 1 1 calc R
C8 C 0.5679(7) 1.0383(3) 0.7417(6) 0.0485(18) Uani 1 1 d .
H8 H 0.5269 1.0676 0.7060 0.058 Uiso 1 1 calc R
C9 C 0.5617(7) 0.9922(2) 0.6932(5) 0.0412(16) Uani 1 1 d .
H9 H 0.5133 0.9902 0.6241 0.049 Uiso 1 1 calc R
C10 C 0.9760(6) 0.7017(2) 1.1376(5) 0.0328(14) Uani 1 1 d .
H10A H 1.0337 0.6876 1.1005 0.039 Uiso 1 1 calc R
H10B H 0.8968 0.6801 1.1227 0.039 Uiso 1 1 calc R
C11 C 1.0466(6) 0.7000(2) 1.2499(5) 0.0301(13) Uani 1 1 d .
C12 C 1.0847(7) 0.6536(2) 1.3011(5) 0.0400(15) Uani 1 1 d .
H12 H 1.0640 0.6221 1.2663 0.048 Uiso 1 1 calc R
C13 C 1.1528(7) 0.6541(3) 1.4033(5) 0.0472(17) Uani 1 1 d .
H13 H 1.1773 0.6229 1.4388 0.057 Uiso 1 1 calc R
C14 C 1.1848(7) 0.7009(3) 1.4533(5) 0.0450(17) Uani 1 1 d .
H14 H 1.2332 0.7020 1.5225 0.054 Uiso 1 1 calc R
C15 C 1.1446(7) 0.7458(3) 1.3999(5) 0.0397(15) Uani 1 1 d .
H15 H 1.1650 0.7775 1.4340 0.048 Uiso 1 1 calc R
C16 C 0.8217(6) 0.6316(2) 0.8202(4) 0.0313(13) Uani 1 1 d .
H16A H 0.7822 0.6066 0.7664 0.038 Uiso 1 1 calc R
H16B H 0.7758 0.6284 0.8717 0.038 Uiso 1 1 calc R
C17 C 0.9641(6) 0.6178(2) 0.8674(4) 0.0310(13) Uani 1 1 d .
C18 C 1.0032(7) 0.5804(3) 0.9439(5) 0.0415(16) Uani 1 1 d .
H18 H 0.9400 0.5648 0.9696 0.050 Uiso 1 1 calc R
C19 C 1.1342(7) 0.5665(3) 0.9813(5) 0.0454(17) Uani 1 1 d .
H19 H 1.1606 0.5413 1.0324 0.054 Uiso 1 1 calc R
C20 C 1.2270(7) 0.5901(3) 0.9428(5) 0.0417(16) Uani 1 1 d .
H20 H 1.3166 0.5810 0.9667 0.050 Uiso 1 1 calc R
C21 C 1.1838(7) 0.6270(3) 0.8691(5) 0.0379(15) Uani 1 1 d .
H21 H 1.2463 0.6434 0.8438 0.046 Uiso 1 1 calc R
C22 C 0.3673(9) 0.8140(3) 0.6766(7) 0.069(2) Uani 1 1 d .
H22A H 0.4126 0.7882 0.6484 0.104 Uiso 1 1 calc R
H22B H 0.2731 0.8118 0.6431 0.104 Uiso 1 1 calc R
H22C H 0.3850 0.8078 0.7487 0.104 Uiso 1 1 calc R
C23 C 0.4809(9) 0.8021(3) 0.3472(7) 0.069(2) Uani 1 1 d .
H23A H 0.5058 0.8382 0.3527 0.103 Uiso 1 1 calc R
H23B H 0.3994 0.7976 0.2926 0.103 Uiso 1 1 calc R
H23C H 0.5501 0.7818 0.3332 0.103 Uiso 1 1 calc R
O23 O 0.4621(5) 0.7851(2) 0.4413(4) 0.0573(14) Uani 1 1 d .
H106 H 0.4579 0.7516 0.4439 0.086 Uiso 1 1 d R
C24 C 1.0024(10) 1.0001(3) 0.7769(6) 0.071(3) Uani 1 1 d .
H24A H 1.0750 1.0225 0.8120 0.106 Uiso 1 1 calc R
H24B H 0.9862 0.9753 0.8244 0.106 Uiso 1 1 calc R
H24C H 0.9238 1.0207 0.7484 0.106 Uiso 1 1 calc R
O24 O 1.0359(6) 0.9729(2) 0.6960(5) 0.0762(17) Uani 1 1 d .
H107 H 0.9597 0.9625 0.6499 0.114 Uiso 1 1 d R
C25 C 0.3512(11) 0.9516(6) 0.8490(7) 0.129(6) Uani 1 1 d .
H25A H 0.3943 0.9849 0.8538 0.194 Uiso 1 1 calc R
H25B H 0.4152 0.9257 0.8828 0.194 Uiso 1 1 calc R
H25C H 0.2818 0.9534 0.8813 0.194 Uiso 1 1 calc R
O25 O 0.2936(9) 0.9376(3) 0.7415(7) 0.118(3) Uani 1 1 d .
H108 H 0.2388 0.9649 0.7289 0.177 Uiso 1 1 d R

loop_
_atom_site_aniso_label
_atom_site_aniso_U_11
_atom_site_aniso_U_22
_atom_site_aniso_U_33
_atom_site_aniso_U_23
_atom_site_aniso_U_13
_atom_site_aniso_U_12
Cu1 0.0380(5) 0.0304(4) 0.0291(4) 0.0008(3) 0.0060(3) 0.0032(3)
Cu2 0.0376(5) 0.0275(4) 0.0267(4) -0.0003(3) 0.0084(3) -0.0014(3)
O1 0.036(3) 0.035(2) 0.036(2) 0.0016(19) 0.0069(19) -0.0003(19)
O2 0.035(3) 0.046(3) 0.034(2) 0.003(2) 0.002(2) 0.003(2)
O3 0.053(3) 0.042(3) 0.040(3) 0.010(2) 0.019(2) 0.007(2)
O4 0.049(3) 0.029(2) 0.029(2) 0.0008(18) 0.010(2) 0.0019(19)
O5 0.046(3) 0.049(3) 0.032(2) -0.002(2) 0.013(2) 0.002(2)
O6 0.072(4) 0.043(3) 0.044(3) -0.012(2) 0.006(2) 0.019(2)
O7 0.089(5) 0.053(3) 0.052(3) 0.013(3) -0.005(3) -0.001(3)
O8 0.132(6) 0.071(4) 0.069(4) 0.003(3) 0.022(4) -0.037(4)
O9 0.074(4) 0.066(4) 0.061(4) 0.014(3) 0.000(3) -0.008(3)
O10 0.041(3) 0.037(2) 0.029(2) -0.0045(18) 0.0005(19) 0.0008(19)
O22 0.040(3) 0.060(3) 0.052(3) 0.001(2) 0.010(2) 0.000(2)
N1 0.041(3) 0.024(2) 0.028(3) 0.000(2) 0.009(2) 0.000(2)
N2 0.033(3) 0.028(2) 0.025(2) 0.001(2) 0.007(2) 0.001(2)
N3 0.032(3) 0.028(3) 0.028(3) 0.000(2) 0.005(2) 0.001(2)
N4 0.040(3) 0.030(3) 0.031(3) -0.002(2) 0.007(2) 0.001(2)
N5 0.040(3) 0.026(3) 0.032(3) 0.002(2) 0.011(2) 0.003(2)
N6 0.031(3) 0.025(2) 0.026(2) -0.001(2) 0.005(2) -0.003(2)
N7 0.040(3) 0.032(3) 0.037(3) 0.004(2) 0.011(2) 0.002(2)
N8 0.034(3) 0.034(3) 0.032(3) 0.001(2) 0.010(2) 0.001(2)
N9 0.039(3) 0.030(3) 0.026(2) -0.002(2) 0.010(2) -0.001(2)
N10 0.043(4) 0.026(3) 0.036(3) -0.001(2) 0.016(3) 0.004(2)
N11 0.052(4) 0.033(3) 0.028(3) 0.002(2) 0.006(3) 0.008(3)
N12 0.063(5) 0.055(4) 0.053(4) 0.013(3) 0.012(3) -0.013(3)
C1 0.030(3) 0.028(3) 0.032(3) 0.001(3) 0.005(3) 0.000(3)
C2 0.031(3) 0.032(3) 0.029(3) 0.001(3) 0.009(3) 0.000(3)
C3 0.028(3) 0.033(3) 0.031(3) -0.003(3) 0.010(3) -0.004(3)
C4 0.052(4) 0.028(3) 0.033(3) -0.002(3) 0.007(3) 0.004(3)
C5 0.036(4) 0.033(3) 0.039(4) 0.002(3) 0.010(3) -0.003(3)
C6 0.062(5) 0.032(3) 0.038(4) -0.003(3) 0.003(3) 0.002(3)
C7 0.058(5) 0.029(3) 0.057(4) -0.010(3) 0.006(4) 0.000(3)
C8 0.050(5) 0.029(3) 0.058(4) 0.006(3) 0.005(4) 0.003(3)
C9 0.043(4) 0.038(4) 0.038(4) 0.004(3) 0.004(3) 0.006(3)
C10 0.040(4) 0.026(3) 0.035(3) 0.002(3) 0.014(3) 0.006(3)
C11 0.032(3) 0.026(3) 0.035(3) 0.007(3) 0.014(3) 0.004(2)
C12 0.048(4) 0.032(3) 0.039(4) 0.003(3) 0.013(3) 0.004(3)
C13 0.060(5) 0.041(4) 0.041(4) 0.009(3) 0.016(3) 0.011(3)
C14 0.051(4) 0.047(4) 0.035(4) 0.013(3) 0.010(3) 0.011(3)
C15 0.043(4) 0.043(4) 0.031(3) -0.001(3) 0.007(3) 0.007(3)
C16 0.036(4) 0.027(3) 0.028(3) -0.002(2) 0.005(3) -0.005(3)
C17 0.041(4) 0.025(3) 0.028(3) -0.003(2) 0.011(3) -0.002(3)
C18 0.050(4) 0.042(4) 0.036(3) 0.010(3) 0.018(3) 0.004(3)
C19 0.052(5) 0.047(4) 0.037(4) 0.014(3) 0.013(3) 0.012(3)
C20 0.035(4) 0.049(4) 0.034(3) 0.002(3) 0.001(3) 0.008(3)
C21 0.038(4) 0.045(4) 0.031(3) 0.002(3) 0.010(3) 0.000(3)
C22 0.063(6) 0.070(6) 0.076(6) -0.024(5) 0.023(5) -0.022(4)
C23 0.064(6) 0.071(6) 0.070(6) 0.006(5) 0.021(5) 0.016(4)
O23 0.060(3) 0.058(3) 0.048(3) -0.006(3) 0.008(3) -0.003(3)
C24 0.108(8) 0.052(5) 0.052(5) -0.012(4) 0.023(5) 0.015(5)
O24 0.080(4) 0.076(4) 0.074(4) -0.006(3) 0.024(3) 0.003(3)
C25 0.089(8) 0.250(16) 0.037(5) 0.020(7) 0.002(5) -0.098(9)
O25 0.105(6) 0.119(7) 0.130(7) -0.003(6) 0.036(5) 0.006(5)

loop_
_atom_type_symbol
_atom_type_description
_atom_type_scat_dispersion_real
_atom_type_scat_dispersion_imag
_atom_type_scat_source
C C 0.0033 0.0016 'International Tables Vol C Tables 4.2.6.8 and 6.1.1.4'
H H 0.0000 0.0000 'International Tables Vol C Tables 4.2.6.8 and 6.1.1.4'
N N 0.0061 0.0033 'International Tables Vol C Tables 4.2.6.8 and 6.1.1.4'
O O 0.0106 0.0060 'International Tables Vol C Tables 4.2.6.8 and 6.1.1.4'
Cu Cu 0.3201 1.2651 'International Tables Vol C Tables 4.2.6.8 and 6.1.1.4'

loop_
_geom_angle_atom_site_label_1
_geom_angle_atom_site_label_2
_geom_angle_atom_site_label_3
_geom_angle
_geom_angle_site_symmetry_1
_geom_angle_site_symmetry_3
O10 Cu1 N7 174.4(2) . .
O10 Cu1 N4 96.91(19) . .
N7 Cu1 N4 83.6(2) . .
O10 Cu1 O1 87.37(17) . .
N7 Cu1 O1 90.58(19) . .
N4 Cu1 O1 162.6(2) . .
O10 Cu1 O22 93.78(19) . .
N7 Cu1 O22 91.4(2) . .
N4 Cu1 O22 105.2(2) . .
O1 Cu1 O22 91.19(18) . .
N8 Cu2 N5 83.7(2) 4_575 4_575
N8 Cu2 O4 169.8(2) 4_575 .
N5 Cu2 O4 96.96(18) 4_575 .
N8 Cu2 N9 94.6(2) 4_575 .
N5 Cu2 N9 178.3(2) 4_575 .
O4 Cu2 N9 84.72(18) . .
N8 Cu2 N6 96.89(18) 4_575 .
N5 Cu2 N6 103.11(19) 4_575 .
O4 Cu2 N6 92.91(17) . .
N9 Cu2 N6 76.83(18) . .
N10 O1 Cu1 104.5(3) . .
N11 O4 Cu2 105.5(4) . .
C22 O22 Cu1 121.3(5) . .
C1 N1 C2 121.6(5) . .
C3 N2 C2 115.6(5) . .
C1 N3 C3 116.6(5) . .
C1 N4 C4 117.2(5) . .
C1 N4 Cu1 129.5(4) . .
C4 N4 Cu1 113.3(4) . .
C2 N5 C10 113.6(5) . .
C2 N5 Cu2 133.5(4) . 4_576
C10 N5 Cu2 112.7(4) . 4_576
C3 N6 C16 118.4(5) . .
C3 N6 Cu2 105.3(3) . .
C16 N6 Cu2 99.7(3) . .
C5 N7 C9 118.0(5) . .
C5 N7 Cu1 114.9(4) . .
C9 N7 Cu1 127.1(4) . .
C11 N8 C15 118.5(5) . .
C11 N8 Cu2 114.4(4) . 4_576
C15 N8 Cu2 126.9(4) . 4_576
C21 N9 C17 119.2(5) . .
C21 N9 Cu2 121.6(4) . .
C17 N9 Cu2 119.1(4) . .
O3 N10 O2 122.4(5) . .
O3 N10 O1 118.6(5) . .
O2 N10 O1 119.1(5) . .
O6 N11 O5 124.4(6) . .
O6 N11 O4 117.5(6) . .
O5 N11 O4 118.1(5) . .
O8 N12 O7 120.7(7) . .
O8 N12 O9 121.6(7) . .
O7 N12 O9 117.7(7) . .
N4 C1 N3 121.4(5) . .
N4 C1 N1 119.8(5) . .
N3 C1 N1 118.8(5) . .
N5 C2 N2 121.7(5) . .
N5 C2 N1 119.0(5) . .
N2 C2 N1 119.3(5) . .
N2 C3 N3 128.1(5) . .
N2 C3 N6 116.6(5) . .
N3 C3 N6 115.3(5) . .
N4 C4 C5 111.4(5) . .
N7 C5 C6 121.7(6) . .
N7 C5 C4 116.7(5) . .
C6 C5 C4 121.6(6) . .
C7 C6 C5 120.1(6) . .
C6 C7 C8 118.1(6) . .
C9 C8 C7 119.3(6) . .
C8 C9 N7 122.8(6) . .
N5 C10 C11 111.7(5) . .
N8 C11 C12 121.0(6) . .
N8 C11 C10 117.0(5) . .
C12 C11 C10 121.9(5) . .
C13 C12 C11 119.8(6) . .
C12 C13 C14 119.4(6) . .
C15 C14 C13 118.8(6) . .
N8 C15 C14 122.5(6) . .
N6 C16 C17 114.3(5) . .
N9 C17 C18 119.9(6) . .
N9 C17 C16 118.4(5) . .
C18 C17 C16 121.6(6) . .
C19 C18 C17 120.1(6) . .
C18 C19 C20 119.4(6) . .
C21 C20 C19 118.2(6) . .
N9 C21 C20 123.2(6) . .

loop_
_geom_bond_atom_site_label_1
_geom_bond_atom_site_label_2
_geom_bond_distance
_geom_bond_site_symmetry_2
Cu1 O10 1.930(4) .
Cu1 N7 1.976(5) .
Cu1 N4 1.983(5) .
Cu1 O1 2.054(4) .
Cu1 O22 2.249(5) .
Cu2 N8 1.989(5) 4_575
Cu2 N5 1.990(5) 4_575
Cu2 O4 2.021(4) .
Cu2 N9 2.024(5) .
Cu2 N6 2.459(5) .
O1 N10 1.285(7) .
O2 N10 1.246(6) .
O3 N10 1.230(6) .
O4 N11 1.322(7) .
O5 N11 1.226(7) .
O6 N11 1.224(7) .
O7 N12 1.234(8) .
O8 N12 1.214(8) .
O9 N12 1.287(8) .
O22 C22 1.432(9) .
N1 C1 1.380(8) .
N1 C2 1.381(7) .
N2 C3 1.334(7) .
N2 C2 1.342(7) .
N3 C1 1.331(7) .
N3 C3 1.337(7) .
N4 C1 1.318(7) .
N4 C4 1.451(8) .
N5 C2 1.313(7) .
N5 C10 1.468(7) .
N5 Cu2 1.990(5) 4_576
N6 C3 1.379(7) .
N6 C16 1.477(7) .
N7 C5 1.338(8) .
N7 C9 1.359(8) .
N8 C11 1.346(7) .
N8 C15 1.354(8) .
N8 Cu2 1.989(5) 4_576
N9 C21 1.337(8) .
N9 C17 1.347(8) .
C4 C5 1.503(8) .
C5 C6 1.377(9) .
C6 C7 1.366(9) .
C7 C8 1.397(10) .
C8 C9 1.347(9) .
C10 C11 1.492(8) .
C11 C12 1.377(8) .
C12 C13 1.366(9) .
C13 C14 1.374(10) .
C14 C15 1.360(9) .
C16 C17 1.484(9) .
C17 C18 1.388(8) .
C18 C19 1.365(10) .
C19 C20 1.380(10) .
C20 C21 1.357(9) .
C23 O23 1.427(10) .
C24 O24 1.438(10) .
C25 O25 1.457(12) .
